data_4340970
loop_
_publ_author_name
'Zhao, Fang-Hua'
'Li, Hui'
'Che, Yun-Xia'
'Zheng, Ji-Min'
'Vieru, Veacheslav'
'Chibotaru, Liviu F.'
'Grandjean, Fernande'
'Long, Gary J.'

_publ_section_title
;
 Synthesis, structure, and magnetic properties of Dy~2~Co~2~L~10~(bipy)~2~
 and Ln~2~Ni~2~L~10~(bipy)~2~, Ln = La, Gd, Tb, Dy, and Ho: slow magnetic
 relaxation in Dy~2~Co~2~L~10~(bipy)~2~ and Dy~2~Ni~2~L~10~(bipy)~2~
;
_journal_coden_ASTM INOCAJ
_journal_issue 18
_journal_name_full 'Inorganic Chemistry'
_journal_page_first 9785
_journal_page_last 9799
_journal_paper_doi 10.1021/ic501374q
_journal_volume 53
_journal_year 2014
_chemical_formula_sum 'C90 H46 Cl20 Co2 Dy2 N4 O20'
_chemical_formula_weight 2655.17
_space_group_IT_number 14
_symmetry_cell_setting monoclinic
_symmetry_space_group_name_Hall '-P 2ybc'
_symmetry_space_group_name_H-M 'P 1 21/c 1'
_atom_sites_solution_hydrogens geom
_atom_sites_solution_primary direct
_atom_sites_solution_secondary difmap
_audit_creation_method SHELXL-97
_cell_angle_alpha 90.00
_cell_angle_beta 130.742(19)
_cell_angle_gamma 90.00
_cell_formula_units_Z 2
_cell_length_a 18.490(4)
_cell_length_b 12.979(3)
_cell_length_c 27.037(8)
_cell_measurement_reflns_used 37527
_cell_measurement_temperature 153(2)
_cell_measurement_theta_max 27.53
_cell_measurement_theta_min 3.03
_cell_volume 4916(3)
_computing_cell_refinement 'Bruker XSCANS'
_computing_data_collection 'Bruker XSCANS'
_computing_data_reduction 'Bruker SHELXTL'
_computing_molecular_graphics 'Bruker SHELXTL'
_computing_publication_material 'Bruker SHELXTL'
_computing_structure_refinement 'SHELXL-97 (Sheldrick, 1997)'
_computing_structure_solution 'SHELXS-97 (Sheldrick, 1990)'
_diffrn_ambient_temperature 153(2)
_diffrn_measured_fraction_theta_full 0.997
_diffrn_measured_fraction_theta_max 0.997
_diffrn_measurement_device_type 'Bruker P4'
_diffrn_measurement_method '\w scans'
_diffrn_radiation_monochromator graphite
_diffrn_radiation_source 'fine-focus sealed tube'
_diffrn_radiation_type MoK\a
_diffrn_radiation_wavelength 0.71073
_diffrn_reflns_av_R_equivalents 0.0417
_diffrn_reflns_av_sigmaI/netI 0.0342
_diffrn_reflns_limit_h_max 24
_diffrn_reflns_limit_h_min -23
_diffrn_reflns_limit_k_max 16
_diffrn_reflns_limit_k_min -16
_diffrn_reflns_limit_l_max 35
_diffrn_reflns_limit_l_min -33
_diffrn_reflns_number 46888
_diffrn_reflns_theta_full 27.48
_diffrn_reflns_theta_max 27.48
_diffrn_reflns_theta_min 3.03
_exptl_absorpt_coefficient_mu 2.448
_exptl_absorpt_correction_T_max 0.6402
_exptl_absorpt_correction_T_min 0.6402
_exptl_absorpt_correction_type multi-scan
_exptl_absorpt_process_details sadabs
_exptl_crystal_colour red
_exptl_crystal_density_diffrn 1.794
_exptl_crystal_density_method 'not measured'
_exptl_crystal_description block
_exptl_crystal_F_000 2600
_exptl_crystal_size_max 0.20
_exptl_crystal_size_mid 0.20
_exptl_crystal_size_min 0.20
_refine_diff_density_max 0.657
_refine_diff_density_min -0.826
_refine_diff_density_rms 0.078
_refine_ls_extinction_method none
_refine_ls_goodness_of_fit_ref 1.032
_refine_ls_hydrogen_treatment constr
_refine_ls_matrix_type full
_refine_ls_number_parameters 622
_refine_ls_number_reflns 11245
_refine_ls_number_restraints 0
_refine_ls_restrained_S_all 1.032
_refine_ls_R_factor_all 0.0391
_refine_ls_R_factor_gt 0.0295
_refine_ls_shift/su_max 0.002
_refine_ls_shift/su_mean 0.000
_refine_ls_structure_factor_coef Fsqd
_refine_ls_weighting_details 'calc w=1/[\s^2^(Fo^2^)+(0.0155P)^2^+6.1278P] where P=(Fo^2^+2Fc^2^)/3'
_refine_ls_weighting_scheme calc
_refine_ls_wR_factor_gt 0.0575
_refine_ls_wR_factor_ref 0.0621
_reflns_number_gt 9558
_reflns_number_total 11245
_reflns_threshold_expression >2sigma(I)
_cod_data_source_file ic501374q_si_001.cif
_cod_data_source_block 1Dy2Co2
_cod_depositor_comments
;
The following automatic conversions were performed:

'_symmetry_cell_setting' value 'Monoclinic' changed to 'monoclinic'
according to
/home/saulius/struct/COD-crude-data--automatic-downloads/rss-feeds/ACS/lib/dictionaries/cif_core.dic
dictionary named 'cif_core.dic' version 2.4.2 from 2011-04-26.

Automatic conversion script
Id: cif_fix_values 2281 2013-09-26 08:29:07Z andrius 

 Adding full bibliography for 4340970--4340975.cif.

 Updated bibliographic information.

 Antanas Vaitkus,
 2019-09-23
;
_cod_original_cell_volume 4916(2)
_cod_original_sg_symbol_H-M P2(1)/c
_cod_database_code 4340970

loop_
_symmetry_equiv_pos_as_xyz
'x, y, z'
'-x, y+1/2, -z+1/2'
'-x, -y, -z'
'x, -y-1/2, z-1/2'

loop_
_atom_site_label
_atom_site_type_symbol
_atom_site_fract_x
_atom_site_fract_y
_atom_site_fract_z
_atom_site_U_iso_or_equiv
_atom_site_adp_type
_atom_site_occupancy
_atom_site_symmetry_multiplicity
_atom_site_calc_flag
_atom_site_refinement_flags
Dy1 Dy 0.062521(9) 0.528994(9) 0.461980(6) 0.02411(4) Uani 1 1 d .
Co1 Co 0.28007(3) 0.57918(3) 0.467929(18) 0.03227(9) Uani 1 1 d .
Cl1 Cl 0.05969(8) 0.95767(8) 0.22259(5) 0.0665(3) Uani 1 1 d .
Cl2 Cl -0.23053(6) 0.84715(7) 0.21268(4) 0.0524(2) Uani 1 1 d .
Cl3 Cl 0.59593(8) 0.38490(11) 0.79907(5) 0.0835(4) Uani 1 1 d .
Cl4 Cl 0.33694(12) 0.60871(14) 0.78138(7) 0.1080(5) Uani 1 1 d .
Cl5 Cl -0.43396(7) 0.76921(10) 0.18043(4) 0.0713(3) Uani 1 1 d .
Cl6 Cl -0.37029(8) 0.80829(8) 0.40368(6) 0.0676(3) Uani 1 1 d .
Cl7 Cl 0.16905(12) 1.05861(9) 0.58207(7) 0.1019(5) Uani 1 1 d .
Cl8 Cl 0.21059(12) 0.86847(11) 0.77580(6) 0.1015(5) Uani 1 1 d .
Cl9 Cl 0.05103(9) 0.00766(9) 0.40118(7) 0.0822(3) Uani 1 1 d .
Cl10 Cl 0.31387(9) 0.08020(9) 0.37926(6) 0.0787(3) Uani 1 1 d .
O1 O 0.17379(15) 0.64293(19) 0.38067(10) 0.0467(6) Uani 1 1 d .
O2 O 0.07607(15) 0.63244(17) 0.40103(10) 0.0391(5) Uani 1 1 d .
O3 O 0.36285(16) 0.54050(19) 0.56379(10) 0.0453(5) Uani 1 1 d .
O4 O 0.22870(14) 0.57961(19) 0.54195(10) 0.0466(6) Uani 1 1 d .
O5 O -0.09476(14) 0.59600(17) 0.37551(10) 0.0396(5) Uani 1 1 d .
O6 O -0.10871(15) 0.55574(16) 0.44823(9) 0.0381(5) Uani 1 1 d .
O7 O 0.06412(15) 0.66845(15) 0.51432(10) 0.0369(5) Uani 1 1 d .
O8 O 0.03487(15) 0.61424(16) 0.57834(10) 0.0379(5) Uani 1 1 d .
O9 O 0.14191(16) 0.40554(17) 0.45057(11) 0.0438(5) Uani 1 1 d .
O10 O 0.24900(16) 0.43117(17) 0.43922(11) 0.0415(5) Uani 1 1 d .
N1 N 0.37497(16) 0.5996(2) 0.45234(11) 0.0347(5) Uani 1 1 d .
N2 N 0.3265(2) 0.7351(2) 0.49912(13) 0.0465(7) Uani 1 1 d .
C1 C 0.3939(2) 0.5279(3) 0.42666(14) 0.0412(7) Uani 1 1 d .
H1 H 0.3627 0.4631 0.4152 0.049 Uiso 1 1 calc R
C2 C 0.4560(2) 0.5437(3) 0.41612(17) 0.0524(9) Uani 1 1 d .
H2 H 0.4669 0.4914 0.3971 0.063 Uiso 1 1 calc R
C3 C 0.5018(3) 0.6360(4) 0.4336(2) 0.0722(12) Uani 1 1 d .
H3 H 0.5470 0.6480 0.4282 0.087 Uiso 1 1 calc R
C4 C 0.4824(3) 0.7117(4) 0.4590(2) 0.0695(12) Uani 1 1 d .
H4 H 0.5133 0.7766 0.4708 0.083 Uiso 1 1 calc R
C5 C 0.4170(2) 0.6922(3) 0.46743(16) 0.0438(8) Uani 1 1 d .
C6 C 0.3887(2) 0.7689(3) 0.49287(16) 0.0461(8) Uani 1 1 d .
C7 C 0.4207(3) 0.8697(3) 0.5078(2) 0.0683(11) Uani 1 1 d .
H7 H 0.4648 0.8933 0.5033 0.082 Uiso 1 1 calc R
C8 C 0.3878(4) 0.9352(3) 0.5292(2) 0.0760(13) Uani 1 1 d .
H8 H 0.4098 1.0044 0.5400 0.091 Uiso 1 1 calc R
C9 C 0.3240(3) 0.9016(3) 0.53505(19) 0.0687(12) Uani 1 1 d .
H9 H 0.3003 0.9467 0.5493 0.082 Uiso 1 1 calc R
C10 C 0.2947(3) 0.8000(3) 0.51967(18) 0.0590(10) Uani 1 1 d .
H10 H 0.2505 0.7755 0.5239 0.071 Uiso 1 1 calc R
C11 C 0.0996(2) 0.6675(2) 0.37005(13) 0.0326(6) Uani 1 1 d .
C12 C 0.0356(2) 0.7457(2) 0.31772(13) 0.0329(6) Uani 1 1 d .
C13 C 0.0710(2) 0.8054(2) 0.29512(14) 0.0382(7) Uani 1 1 d .
H13 H 0.1338 0.7947 0.3111 0.046 Uiso 1 1 calc R
C14 C 0.0135(2) 0.8806(3) 0.24912(15) 0.0431(8) Uani 1 1 d .
C15 C -0.0783(2) 0.8970(3) 0.22423(15) 0.0435(8) Uani 1 1 d .
H15 H -0.1168 0.9497 0.1930 0.052 Uiso 1 1 calc R
C16 C -0.1127(2) 0.8341(2) 0.24612(14) 0.0380(7) Uani 1 1 d .
C17 C -0.0565(2) 0.7596(2) 0.29344(14) 0.0367(7) Uani 1 1 d .
H17 H -0.0809 0.7189 0.3089 0.044 Uiso 1 1 calc R
C18 C 0.3147(2) 0.5534(2) 0.58078(14) 0.0350(7) Uani 1 1 d .
C19 C 0.3654(2) 0.5376(2) 0.65162(14) 0.0346(6) Uani 1 1 d .
C20 C 0.4487(2) 0.4799(3) 0.68899(14) 0.0404(7) Uani 1 1 d .
H20 H 0.4742 0.4538 0.6703 0.049 Uiso 1 1 calc R
C21 C 0.4942(2) 0.4609(3) 0.75378(16) 0.0462(8) Uani 1 1 d .
C22 C 0.4609(3) 0.5000(3) 0.78252(16) 0.0524(9) Uani 1 1 d .
H22 H 0.4932 0.4869 0.8272 0.063 Uiso 1 1 calc R
C23 C 0.3795(3) 0.5590(3) 0.74510(18) 0.0526(9) Uani 1 1 d .
C24 C 0.3298(2) 0.5779(3) 0.67958(15) 0.0430(7) Uani 1 1 d .
H24 H 0.2727 0.6174 0.6544 0.052 Uiso 1 1 calc R
C25 C -0.13750(19) 0.6008(2) 0.39679(13) 0.0311(6) Uani 1 1 d .
C26 C -0.22698(19) 0.6648(2) 0.36082(14) 0.0316(6) Uani 1 1 d .
C27 C -0.2797(2) 0.6875(2) 0.29531(14) 0.0394(7) Uani 1 1 d .
H27 H -0.2599 0.6639 0.2725 0.047 Uiso 1 1 calc R
C28 C -0.3620(2) 0.7456(3) 0.26385(15) 0.0443(8) Uani 1 1 d .
C29 C -0.3909(2) 0.7835(3) 0.29614(17) 0.0464(8) Uani 1 1 d .
H29 H -0.4470 0.8241 0.2740 0.056 Uiso 1 1 calc R
C30 C -0.3361(2) 0.7608(2) 0.36139(16) 0.0417(7) Uani 1 1 d .
C31 C -0.2551(2) 0.7006(2) 0.39428(15) 0.0358(7) Uani 1 1 d .
H31 H -0.2194 0.6840 0.4390 0.043 Uiso 1 1 calc R
C32 C 0.0654(2) 0.6785(2) 0.56120(14) 0.0325(6) Uani 1 1 d .
C33 C 0.1069(2) 0.7759(2) 0.60016(14) 0.0338(6) Uani 1 1 d .
C34 C 0.1183(2) 0.8613(3) 0.57533(17) 0.0442(8) Uani 1 1 d .
H34 H 0.0993 0.8596 0.5331 0.053 Uiso 1 1 calc R
C35 C 0.1580(3) 0.9495(3) 0.61338(19) 0.0544(9) Uani 1 1 d .
C36 C 0.1883(3) 0.9526(3) 0.67495(19) 0.0603(10) Uani 1 1 d .
H36 H 0.2168 1.0131 0.7008 0.072 Uiso 1 1 calc R
C37 C 0.1765(3) 0.8663(3) 0.69871(17) 0.0564(10) Uani 1 1 d .
C38 C 0.1351(2) 0.7779(3) 0.66189(15) 0.0440(8) Uani 1 1 d .
H38 H 0.1259 0.7195 0.6785 0.053 Uiso 1 1 calc R
C39 C 0.1935(2) 0.3755(2) 0.43884(14) 0.0333(6) Uani 1 1 d .
C40 C 0.1890(2) 0.2634(2) 0.42286(14) 0.0338(6) Uani 1 1 d .
C41 C 0.1276(2) 0.1964(3) 0.41936(16) 0.0421(7) Uani 1 1 d .
H41 H 0.0873 0.2205 0.4272 0.050 Uiso 1 1 calc R
C42 C 0.1253(2) 0.0940(3) 0.40433(16) 0.0470(8) Uani 1 1 d .
C43 C 0.1821(3) 0.0578(3) 0.39169(17) 0.0494(8) Uani 1 1 d .
H43 H 0.1794 -0.0124 0.3807 0.059 Uiso 1 1 calc R
C44 C 0.2421(2) 0.1250(3) 0.39531(16) 0.0456(8) Uani 1 1 d .
C45 C 0.2477(2) 0.2274(2) 0.41135(15) 0.0396(7) Uani 1 1 d .
H45 H 0.2909 0.2726 0.4145 0.048 Uiso 1 1 calc R

loop_
_atom_site_aniso_label
_atom_site_aniso_U_11
_atom_site_aniso_U_22
_atom_site_aniso_U_33
_atom_site_aniso_U_23
_atom_site_aniso_U_13
_atom_site_aniso_U_12
Dy1 0.02593(6) 0.02368(6) 0.02788(7) 0.00122(5) 0.01983(5) 0.00105(5)
Co1 0.0321(2) 0.0349(2) 0.0333(2) 0.00175(16) 0.02293(17) 0.00146(17)
Cl1 0.0764(7) 0.0652(6) 0.0636(6) 0.0239(5) 0.0482(5) -0.0038(5)
Cl2 0.0441(4) 0.0606(6) 0.0473(5) 0.0106(4) 0.0276(4) 0.0157(4)
Cl3 0.0515(6) 0.1127(10) 0.0577(6) 0.0288(6) 0.0230(5) 0.0250(6)
Cl4 0.1334(12) 0.1514(14) 0.0849(9) 0.0083(9) 0.0913(9) 0.0339(11)
Cl5 0.0433(5) 0.0990(9) 0.0439(5) 0.0240(5) 0.0164(4) 0.0185(5)
Cl6 0.0784(7) 0.0622(6) 0.0908(7) 0.0103(5) 0.0679(6) 0.0199(5)
Cl7 0.1648(14) 0.0521(7) 0.1197(10) -0.0249(7) 0.1065(11) -0.0535(8)
Cl8 0.1583(13) 0.0850(9) 0.0601(7) -0.0344(6) 0.0708(8) -0.0420(9)
Cl9 0.0835(8) 0.0606(7) 0.1213(10) -0.0229(6) 0.0751(8) -0.0306(6)
Cl10 0.1024(9) 0.0635(7) 0.1192(9) -0.0082(6) 0.0939(8) 0.0153(6)
O1 0.0364(12) 0.0644(16) 0.0462(13) 0.0234(11) 0.0300(11) 0.0161(11)
O2 0.0409(12) 0.0416(12) 0.0418(12) 0.0115(9) 0.0301(10) 0.0020(10)
O3 0.0442(12) 0.0621(16) 0.0363(11) 0.0038(10) 0.0293(10) 0.0044(11)
O4 0.0282(11) 0.0562(15) 0.0394(12) 0.0001(10) 0.0151(10) -0.0023(10)
O5 0.0292(10) 0.0506(14) 0.0412(12) 0.0149(10) 0.0240(9) 0.0088(10)
O6 0.0415(12) 0.0350(12) 0.0338(11) 0.0097(9) 0.0228(9) 0.0048(9)
O7 0.0472(12) 0.0312(11) 0.0471(12) -0.0100(9) 0.0372(11) -0.0062(9)
O8 0.0455(12) 0.0339(12) 0.0426(12) -0.0075(9) 0.0323(10) -0.0096(10)
O9 0.0498(13) 0.0374(12) 0.0610(14) -0.0019(10) 0.0436(12) 0.0053(10)
O10 0.0494(13) 0.0361(12) 0.0539(13) -0.0062(10) 0.0403(11) -0.0040(10)
N1 0.0274(12) 0.0409(15) 0.0338(13) 0.0039(11) 0.0191(11) 0.0035(11)
N2 0.0568(18) 0.0418(16) 0.0453(16) -0.0042(12) 0.0353(14) 0.0018(14)
C1 0.0384(16) 0.051(2) 0.0376(16) 0.0018(14) 0.0261(14) 0.0043(15)
C2 0.0458(19) 0.069(3) 0.057(2) 0.0072(18) 0.0398(18) 0.0090(18)
C3 0.066(3) 0.084(3) 0.100(3) 0.011(3) 0.069(3) 0.001(2)
C4 0.063(3) 0.063(3) 0.099(3) 0.001(2) 0.060(3) -0.015(2)
C5 0.0364(17) 0.046(2) 0.0457(18) 0.0044(15) 0.0253(15) -0.0019(15)
C6 0.0447(19) 0.042(2) 0.0418(18) 0.0016(14) 0.0241(15) -0.0036(15)
C7 0.075(3) 0.047(2) 0.076(3) -0.005(2) 0.047(2) -0.013(2)
C8 0.101(4) 0.040(2) 0.071(3) -0.009(2) 0.049(3) -0.009(2)
C9 0.100(3) 0.048(2) 0.056(2) -0.0019(18) 0.050(2) 0.014(2)
C10 0.083(3) 0.047(2) 0.063(2) -0.0035(18) 0.054(2) 0.004(2)
C11 0.0335(15) 0.0333(16) 0.0311(15) 0.0018(12) 0.0210(13) -0.0034(12)
C12 0.0381(16) 0.0315(15) 0.0302(14) 0.0033(11) 0.0227(13) 0.0003(13)
C13 0.0412(17) 0.0392(18) 0.0374(16) 0.0038(13) 0.0270(14) -0.0010(14)
C14 0.055(2) 0.0382(18) 0.0396(17) 0.0073(13) 0.0325(16) -0.0029(15)
C15 0.054(2) 0.0364(18) 0.0339(16) 0.0072(13) 0.0259(15) 0.0070(15)
C16 0.0384(16) 0.0383(17) 0.0328(16) 0.0009(12) 0.0213(13) 0.0057(14)
C17 0.0405(17) 0.0354(17) 0.0358(16) 0.0028(12) 0.0256(14) 0.0006(13)
C18 0.0327(15) 0.0349(17) 0.0334(15) -0.0017(12) 0.0198(13) -0.0046(12)
C19 0.0357(15) 0.0334(16) 0.0338(15) -0.0030(12) 0.0223(13) -0.0095(13)
C20 0.0325(15) 0.0472(19) 0.0385(16) -0.0021(14) 0.0218(13) -0.0045(14)
C21 0.0353(16) 0.051(2) 0.0395(17) 0.0037(15) 0.0186(14) -0.0043(15)
C22 0.054(2) 0.063(2) 0.0332(17) 0.0007(15) 0.0251(16) -0.0125(18)
C23 0.068(2) 0.057(2) 0.052(2) -0.0093(17) 0.048(2) -0.0097(19)
C24 0.0450(18) 0.0456(19) 0.0421(18) -0.0020(14) 0.0300(15) -0.0032(15)
C25 0.0244(13) 0.0316(15) 0.0321(15) 0.0028(11) 0.0161(12) -0.0024(11)
C26 0.0262(13) 0.0276(15) 0.0386(16) 0.0042(12) 0.0201(12) -0.0022(11)
C27 0.0313(15) 0.0432(18) 0.0393(17) 0.0064(13) 0.0211(13) 0.0033(14)
C28 0.0297(16) 0.0440(19) 0.0423(18) 0.0120(14) 0.0162(14) 0.0042(14)
C29 0.0339(16) 0.0370(18) 0.060(2) 0.0078(15) 0.0270(16) 0.0077(14)
C30 0.0414(17) 0.0318(17) 0.059(2) 0.0008(14) 0.0360(16) -0.0013(14)
C31 0.0355(16) 0.0307(16) 0.0410(16) 0.0042(12) 0.0249(14) -0.0019(13)
C32 0.0285(14) 0.0304(15) 0.0397(16) -0.0050(12) 0.0228(13) -0.0010(12)
C33 0.0299(14) 0.0349(16) 0.0405(16) -0.0098(12) 0.0247(13) -0.0060(12)
C34 0.053(2) 0.0391(18) 0.054(2) -0.0131(15) 0.0402(17) -0.0162(15)
C35 0.063(2) 0.041(2) 0.073(3) -0.0164(17) 0.051(2) -0.0232(17)
C36 0.069(3) 0.050(2) 0.066(2) -0.0299(19) 0.046(2) -0.0278(19)
C37 0.069(2) 0.055(2) 0.0425(19) -0.0202(17) 0.0353(19) -0.0180(19)
C38 0.0504(19) 0.0391(18) 0.0441(18) -0.0099(14) 0.0316(16) -0.0097(15)
C39 0.0343(15) 0.0343(16) 0.0336(15) -0.0007(12) 0.0232(13) 0.0040(13)
C40 0.0331(15) 0.0381(17) 0.0323(15) -0.0022(12) 0.0223(13) 0.0021(13)
C41 0.0385(17) 0.0425(19) 0.0524(19) -0.0075(15) 0.0328(16) -0.0019(15)
C42 0.0438(18) 0.0401(19) 0.053(2) -0.0059(15) 0.0296(16) -0.0069(15)
C43 0.055(2) 0.0369(19) 0.055(2) -0.0097(15) 0.0351(18) 0.0007(16)
C44 0.051(2) 0.046(2) 0.0502(19) -0.0015(15) 0.0377(17) 0.0111(16)
C45 0.0446(18) 0.0377(17) 0.0473(18) -0.0005(14) 0.0347(15) 0.0032(14)

loop_
_atom_type_symbol
_atom_type_description
_atom_type_scat_dispersion_real
_atom_type_scat_dispersion_imag
_atom_type_scat_source
C C 0.0033 0.0016 'International Tables Vol C Tables 4.2.6.8 and 6.1.1.4'
H H 0.0000 0.0000 'International Tables Vol C Tables 4.2.6.8 and 6.1.1.4'
Cl Cl 0.1484 0.1585 'International Tables Vol C Tables 4.2.6.8 and 6.1.1.4'
Co Co 0.3494 0.9721 'International Tables Vol C Tables 4.2.6.8 and 6.1.1.4'
Dy Dy -0.1892 4.4098 'International Tables Vol C Tables 4.2.6.8 and 6.1.1.4'
N N 0.0061 0.0033 'International Tables Vol C Tables 4.2.6.8 and 6.1.1.4'
O O 0.0106 0.0060 'International Tables Vol C Tables 4.2.6.8 and 6.1.1.4'

loop_
_geom_angle_atom_site_label_1
_geom_angle_atom_site_label_2
_geom_angle_atom_site_label_3
_geom_angle
_geom_angle_site_symmetry_1
_geom_angle_site_symmetry_3
O2 Dy1 O6 157.75(8) . 3_566
O2 Dy1 O7 91.05(8) . .
O6 Dy1 O7 82.95(8) 3_566 .
O2 Dy1 O8 123.86(8) . 3_566
O6 Dy1 O8 75.36(8) 3_566 3_566
O7 Dy1 O8 128.40(7) . 3_566
O2 Dy1 O9 86.14(8) . .
O6 Dy1 O9 88.77(8) 3_566 .
O7 Dy1 O9 150.86(8) . .
O8 Dy1 O9 75.39(8) 3_566 .
O2 Dy1 O5 73.52(7) . .
O6 Dy1 O5 125.98(7) 3_566 .
O7 Dy1 O5 80.48(8) . .
O8 Dy1 O5 75.92(8) 3_566 .
O9 Dy1 O5 125.92(8) . .
O2 Dy1 O4 79.07(8) . .
O6 Dy1 O4 78.69(8) 3_566 .
O7 Dy1 O4 74.72(8) . .
O8 Dy1 O4 141.61(8) 3_566 .
O9 Dy1 O4 76.27(8) . .
O5 Dy1 O4 142.40(8) . .
O10 Co1 O1 97.23(10) . .
O10 Co1 O3 92.51(10) . .
O1 Co1 O3 160.28(9) . .
O10 Co1 N1 96.34(9) . .
O1 Co1 N1 91.00(9) . .
O3 Co1 N1 104.95(9) . .
O10 Co1 N2 173.68(10) . .
O1 Co1 N2 84.66(11) . .
O3 Co1 N2 87.52(10) . .
N1 Co1 N2 77.57(11) . .
C11 O1 Co1 117.43(18) . .
C11 O2 Dy1 162.4(2) . .
C18 O3 Co1 108.11(19) . .
C18 O4 Dy1 148.3(2) . .
C25 O5 Dy1 107.32(17) . .
C25 O6 Dy1 177.7(2) . 3_566
C32 O7 Dy1 133.61(19) . .
C32 O8 Dy1 139.69(19) . 3_566
C39 O9 Dy1 154.4(2) . .
C39 O10 Co1 125.59(19) . .
C1 N1 C5 119.1(3) . .
C1 N1 Co1 124.0(2) . .
C5 N1 Co1 116.9(2) . .
C10 N2 C6 119.5(3) . .
C10 N2 Co1 125.9(3) . .
C6 N2 Co1 114.5(2) . .
N1 C1 C2 123.0(3) . .
N1 C1 H1 118.5 . .
C2 C1 H1 118.5 . .
C3 C2 C1 118.4(4) . .
C3 C2 H2 120.8 . .
C1 C2 H2 120.8 . .
C2 C3 C4 119.7(4) . .
C2 C3 H3 120.1 . .
C4 C3 H3 120.1 . .
C3 C4 C5 119.4(4) . .
C3 C4 H4 120.3 . .
C5 C4 H4 120.3 . .
N1 C5 C4 120.4(3) . .
N1 C5 C6 115.6(3) . .
C4 C5 C6 124.1(3) . .
N2 C6 C7 120.8(4) . .
N2 C6 C5 115.5(3) . .
C7 C6 C5 123.7(4) . .
C8 C7 C6 119.0(4) . .
C8 C7 H7 120.5 . .
C6 C7 H7 120.5 . .
C9 C8 C7 120.5(4) . .
C9 C8 H8 119.8 . .
C7 C8 H8 119.8 . .
C8 C9 C10 118.0(4) . .
C8 C9 H9 121.0 . .
C10 C9 H9 121.0 . .
N2 C10 C9 122.2(4) . .
N2 C10 H10 118.9 . .
C9 C10 H10 118.9 . .
O1 C11 O2 124.3(3) . .
O1 C11 C12 117.6(2) . .
O2 C11 C12 118.2(3) . .
C17 C12 C13 120.5(3) . .
C17 C12 C11 120.4(3) . .
C13 C12 C11 119.1(3) . .
C14 C13 C12 119.0(3) . .
C14 C13 H13 120.5 . .
C12 C13 H13 120.5 . .
C15 C14 C13 122.0(3) . .
C15 C14 Cl1 119.3(2) . .
C13 C14 Cl1 118.7(3) . .
C14 C15 C16 117.8(3) . .
C14 C15 H15 121.1 . .
C16 C15 H15 121.1 . .
C17 C16 C15 122.0(3) . .
C17 C16 Cl2 118.6(2) . .
C15 C16 Cl2 119.4(2) . .
C12 C17 C16 118.7(3) . .
C12 C17 H17 120.7 . .
C16 C17 H17 120.7 . .
O3 C18 O4 123.2(3) . .
O3 C18 C19 116.7(3) . .
O4 C18 C19 120.1(3) . .
C20 C19 C24 120.1(3) . .
C20 C19 C18 118.5(3) . .
C24 C19 C18 121.4(3) . .
C21 C20 C19 119.2(3) . .
C21 C20 H20 120.4 . .
C19 C20 H20 120.4 . .
C22 C21 C20 121.7(3) . .
C22 C21 Cl3 119.6(3) . .
C20 C21 Cl3 118.7(3) . .
C21 C22 C23 118.2(3) . .
C21 C22 H22 120.9 . .
C23 C22 H22 120.9 . .
C22 C23 C24 122.3(3) . .
C22 C23 Cl4 118.3(3) . .
C24 C23 Cl4 119.4(3) . .
C23 C24 C19 118.4(3) . .
C23 C24 H24 120.8 . .
C19 C24 H24 120.8 . .
O5 C25 O6 123.1(3) . .
O5 C25 C26 119.3(2) . .
O6 C25 C26 117.5(3) . .
C27 C26 C31 120.8(3) . .
C27 C26 C25 120.2(3) . .
C31 C26 C25 119.0(3) . .
C28 C27 C26 118.4(3) . .
C28 C27 H27 120.8 . .
C26 C27 H27 120.8 . .
C29 C28 C27 122.0(3) . .
C29 C28 Cl5 118.3(2) . .
C27 C28 Cl5 119.7(3) . .
C30 C29 C28 118.1(3) . .
C30 C29 H29 121.0 . .
C28 C29 H29 121.0 . .
C29 C30 C31 122.0(3) . .
C29 C30 Cl6 119.1(3) . .
C31 C30 Cl6 118.9(3) . .
C30 C31 C26 118.7(3) . .
C30 C31 H31 120.6 . .
C26 C31 H31 120.6 . .
O8 C32 O7 125.9(3) . .
O8 C32 C33 116.8(3) . .
O7 C32 C33 117.4(3) . .
C34 C33 C38 120.9(3) . .
C34 C33 C32 120.4(3) . .
C38 C33 C32 118.6(3) . .
C33 C34 C35 118.5(3) . .
C33 C34 H34 120.8 . .
C35 C34 H34 120.8 . .
C36 C35 C34 121.7(3) . .
C36 C35 Cl7 119.1(3) . .
C34 C35 Cl7 119.2(3) . .
C35 C36 C37 118.7(3) . .
C35 C36 H36 120.7 . .
C37 C36 H36 120.7 . .
C36 C37 C38 121.6(3) . .
C36 C37 Cl8 120.1(3) . .
C38 C37 Cl8 118.3(3) . .
C37 C38 C33 118.6(3) . .
C37 C38 H38 120.7 . .
C33 C38 H38 120.7 . .
O9 C39 O10 125.3(3) . .
O9 C39 C40 117.8(3) . .
O10 C39 C40 117.0(3) . .
C41 C40 C45 120.0(3) . .
C41 C40 C39 121.1(3) . .
C45 C40 C39 118.9(3) . .
C42 C41 C40 119.3(3) . .
C42 C41 H41 120.3 . .
C40 C41 H41 120.3 . .
C43 C42 C41 121.2(3) . .
C43 C42 Cl9 118.3(3) . .
C41 C42 Cl9 120.5(3) . .
C44 C43 C42 118.6(3) . .
C44 C43 H43 120.7 . .
C42 C43 H43 120.7 . .
C43 C44 C45 121.9(3) . .
C43 C44 Cl10 119.0(3) . .
C45 C44 Cl10 119.1(3) . .
C44 C45 C40 118.9(3) . .
C44 C45 H45 120.5 . .
C40 C45 H45 120.5 . .

loop_
_geom_bond_atom_site_label_1
_geom_bond_atom_site_label_2
_geom_bond_distance
_geom_bond_site_symmetry_2
Dy1 O2 2.263(2) .
Dy1 O6 2.264(2) 3_566
Dy1 O7 2.2858(19) .
Dy1 O8 2.308(2) 3_566
Dy1 O9 2.326(2) .
Dy1 O5 2.409(2) .
Dy1 O4 2.424(2) .
Co1 O10 2.010(2) .
Co1 O1 2.015(2) .
Co1 O3 2.033(2) .
Co1 N1 2.072(2) .
Co1 N2 2.145(3) .
Cl1 C14 1.745(3) .
Cl2 C16 1.738(3) .
Cl3 C21 1.733(4) .
Cl4 C23 1.733(4) .
Cl5 C28 1.742(3) .
Cl6 C30 1.741(3) .
Cl7 C35 1.729(4) .
Cl8 C37 1.740(4) .
Cl9 C42 1.732(4) .
Cl10 C44 1.743(3) .
O1 C11 1.246(3) .
O2 C11 1.254(3) .
O3 C18 1.251(4) .
O4 C18 1.252(4) .
O5 C25 1.246(3) .
O6 C25 1.262(3) .
O6 Dy1 2.264(2) 3_566
O7 C32 1.259(3) .
O8 C32 1.253(3) .
O8 Dy1 2.308(2) 3_566
O9 C39 1.248(3) .
O10 C39 1.249(4) .
N1 C1 1.336(4) .
N1 C5 1.342(4) .
N2 C10 1.337(4) .
N2 C6 1.341(4) .
C1 C2 1.367(4) .
C1 H1 0.9500 .
C2 C3 1.362(6) .
C2 H2 0.9500 .
C3 C4 1.375(6) .
C3 H3 0.9500 .
C4 C5 1.391(5) .
C4 H4 0.9500 .
C5 C6 1.486(5) .
C6 C7 1.383(5) .
C7 C8 1.373(6) .
C7 H7 0.9500 .
C8 C9 1.361(6) .
C8 H8 0.9500 .
C9 C10 1.383(6) .
C9 H9 0.9500 .
C10 H10 0.9500 .
C11 C12 1.499(4) .
C12 C17 1.381(4) .
C12 C13 1.386(4) .
C13 C14 1.380(4) .
C13 H13 0.9500 .
C14 C15 1.373(5) .
C15 C16 1.384(4) .
C15 H15 0.9500 .
C16 C17 1.384(4) .
C17 H17 0.9500 .
C18 C19 1.498(4) .
C19 C20 1.386(4) .
C19 C24 1.389(4) .
C20 C21 1.383(4) .
C20 H20 0.9500 .
C21 C22 1.366(5) .
C22 C23 1.374(5) .
C22 H22 0.9500 .
C23 C24 1.385(5) .
C24 H24 0.9500 .
C25 C26 1.507(4) .
C26 C27 1.386(4) .
C26 C31 1.386(4) .
C27 C28 1.385(4) .
C27 H27 0.9500 .
C28 C29 1.377(5) .
C29 C30 1.376(5) .
C29 H29 0.9500 .
C30 C31 1.380(4) .
C31 H31 0.9500 .
C32 C33 1.497(4) .
C33 C34 1.381(4) .
C33 C38 1.387(4) .
C34 C35 1.386(4) .
C34 H34 0.9500 .
C35 C36 1.368(5) .
C36 C37 1.377(5) .
C36 H36 0.9500 .
C37 C38 1.378(4) .
C38 H38 0.9500 .
C39 C40 1.505(4) .
C40 C41 1.384(4) .
C40 C45 1.390(4) .
C41 C42 1.382(5) .
C41 H41 0.9500 .
C42 C43 1.381(5) .
C43 C44 1.363(5) .
C43 H43 0.9500 .
C44 C45 1.382(4) .
C45 H45 0.9500 .

loop_
_geom_torsion_atom_site_label_1
_geom_torsion_atom_site_label_2
_geom_torsion_atom_site_label_3
_geom_torsion_atom_site_label_4
_geom_torsion
_geom_torsion_site_symmetry_1
O10 Co1 O1 C11 96.7(2) .
O3 Co1 O1 C11 -22.3(4) .
N1 Co1 O1 C11 -166.7(2) .
N2 Co1 O1 C11 -89.3(2) .
O6 Dy1 O2 C11 68.3(7) 3_566
O7 Dy1 O2 C11 142.1(7) .
O8 Dy1 O2 C11 -78.4(7) 3_566
O9 Dy1 O2 C11 -8.9(7) .
O5 Dy1 O2 C11 -138.2(7) .
O4 Dy1 O2 C11 67.8(7) .
O10 Co1 O3 C18 -99.9(2) .
O1 Co1 O3 C18 19.8(4) .
N1 Co1 O3 C18 162.8(2) .
N2 Co1 O3 C18 86.4(2) .
O2 Dy1 O4 C18 -119.0(4) .
O6 Dy1 O4 C18 61.2(4) 3_566
O7 Dy1 O4 C18 146.9(4) .
O8 Dy1 O4 C18 13.1(5) 3_566
O9 Dy1 O4 C18 -30.3(4) .
O5 Dy1 O4 C18 -162.6(4) .
O2 Dy1 O5 C25 -150.4(2) .
O6 Dy1 O5 C25 17.6(2) 3_566
O7 Dy1 O5 C25 -56.4(2) .
O8 Dy1 O5 C25 77.32(19) 3_566
O9 Dy1 O5 C25 137.14(19) .
O4 Dy1 O5 C25 -105.5(2) .
O2 Dy1 O7 C32 -174.6(3) .
O6 Dy1 O7 C32 -16.1(3) 3_566
O8 Dy1 O7 C32 48.9(3) 3_566
O9 Dy1 O7 C32 -90.7(3) .
O5 Dy1 O7 C32 112.3(3) .
O4 Dy1 O7 C32 -96.2(3) .
O2 Dy1 O9 C39 19.6(5) .
O6 Dy1 O9 C39 -138.7(5) 3_566
O7 Dy1 O9 C39 -65.6(5) .
O8 Dy1 O9 C39 146.1(5) 3_566
O5 Dy1 O9 C39 86.0(5) .
O4 Dy1 O9 C39 -60.1(5) .
O1 Co1 O10 C39 -89.0(2) .
O3 Co1 O10 C39 73.8(2) .
N1 Co1 O10 C39 179.1(2) .
O10 Co1 N1 C1 3.7(2) .
O1 Co1 N1 C1 -93.7(2) .
O3 Co1 N1 C1 98.0(2) .
N2 Co1 N1 C1 -178.0(2) .
O10 Co1 N1 C5 -178.5(2) .
O1 Co1 N1 C5 84.1(2) .
O3 Co1 N1 C5 -84.1(2) .
N2 Co1 N1 C5 -0.2(2) .
O1 Co1 N2 C10 84.7(3) .
O3 Co1 N2 C10 -77.2(3) .
N1 Co1 N2 C10 176.9(3) .
O1 Co1 N2 C6 -91.2(2) .
O3 Co1 N2 C6 107.0(2) .
N1 Co1 N2 C6 1.1(2) .
C5 N1 C1 C2 1.4(5) .
Co1 N1 C1 C2 179.2(2) .
N1 C1 C2 C3 1.1(5) .
C1 C2 C3 C4 -2.2(6) .
C2 C3 C4 C5 0.9(7) .
C1 N1 C5 C4 -2.7(5) .
Co1 N1 C5 C4 179.3(3) .
C1 N1 C5 C6 177.3(3) .
Co1 N1 C5 C6 -0.7(4) .
C3 C4 C5 N1 1.6(6) .
C3 C4 C5 C6 -178.4(4) .
C10 N2 C6 C7 0.4(5) .
Co1 N2 C6 C7 176.5(3) .
C10 N2 C6 C5 -177.9(3) .
Co1 N2 C6 C5 -1.7(4) .
N1 C5 C6 N2 1.6(4) .
C4 C5 C6 N2 -178.4(3) .
N1 C5 C6 C7 -176.6(3) .
C4 C5 C6 C7 3.5(6) .
N2 C6 C7 C8 0.0(6) .
C5 C6 C7 C8 178.1(4) .
C6 C7 C8 C9 -0.6(7) .
C7 C8 C9 C10 0.8(7) .
C6 N2 C10 C9 -0.1(6) .
Co1 N2 C10 C9 -175.8(3) .
C8 C9 C10 N2 -0.4(6) .
Co1 O1 C11 O2 -19.4(4) .
Co1 O1 C11 C12 159.3(2) .
Dy1 O2 C11 O1 -24.7(9) .
Dy1 O2 C11 C12 156.7(5) .
O1 C11 C12 C17 165.6(3) .
O2 C11 C12 C17 -15.7(4) .
O1 C11 C12 C13 -15.9(4) .
O2 C11 C12 C13 162.9(3) .
C17 C12 C13 C14 1.5(5) .
C11 C12 C13 C14 -177.0(3) .
C12 C13 C14 C15 -1.2(5) .
C12 C13 C14 Cl1 178.3(2) .
C13 C14 C15 C16 -0.9(5) .
Cl1 C14 C15 C16 179.7(2) .
C14 C15 C16 C17 2.6(5) .
C14 C15 C16 Cl2 -176.5(2) .
C13 C12 C17 C16 0.1(4) .
C11 C12 C17 C16 178.7(3) .
C15 C16 C17 C12 -2.3(5) .
Cl2 C16 C17 C12 176.8(2) .
Co1 O3 C18 O4 4.0(4) .
Co1 O3 C18 C19 -175.0(2) .
Dy1 O4 C18 O3 85.1(5) .
Dy1 O4 C18 C19 -96.0(4) .
O3 C18 C19 C20 -20.3(4) .
O4 C18 C19 C20 160.6(3) .
O3 C18 C19 C24 160.8(3) .
O4 C18 C19 C24 -18.2(4) .
C24 C19 C20 C21 1.6(5) .
C18 C19 C20 C21 -177.3(3) .
C19 C20 C21 C22 -2.0(5) .
C19 C20 C21 Cl3 177.8(2) .
C20 C21 C22 C23 0.5(5) .
Cl3 C21 C22 C23 -179.2(3) .
C21 C22 C23 C24 1.3(6) .
C21 C22 C23 Cl4 179.9(3) .
C22 C23 C24 C19 -1.7(5) .
Cl4 C23 C24 C19 179.7(3) .
C20 C19 C24 C23 0.2(5) .
C18 C19 C24 C23 179.0(3) .
Dy1 O5 C25 O6 -14.7(3) .
Dy1 O5 C25 C26 164.1(2) .
O5 C25 C26 C27 22.6(4) .
O6 C25 C26 C27 -158.5(3) .
O5 C25 C26 C31 -157.1(3) .
O6 C25 C26 C31 21.8(4) .
C31 C26 C27 C28 -1.0(5) .
C25 C26 C27 C28 179.3(3) .
C26 C27 C28 C29 2.0(5) .
C26 C27 C28 Cl5 -176.2(2) .
C27 C28 C29 C30 -1.0(5) .
Cl5 C28 C29 C30 177.2(3) .
C28 C29 C30 C31 -1.1(5) .
C28 C29 C30 Cl6 179.6(3) .
C29 C30 C31 C26 2.0(5) .
Cl6 C30 C31 C26 -178.6(2) .
C27 C26 C31 C30 -1.0(4) .
C25 C26 C31 C30 178.7(3) .
Dy1 O8 C32 O7 -16.7(5) 3_566
Dy1 O8 C32 C33 163.3(2) 3_566
Dy1 O7 C32 O8 -25.5(5) .
Dy1 O7 C32 C33 154.5(2) .
O8 C32 C33 C34 -162.4(3) .
O7 C32 C33 C34 17.5(4) .
O8 C32 C33 C38 18.6(4) .
O7 C32 C33 C38 -161.4(3) .
C38 C33 C34 C35 -0.4(5) .
C32 C33 C34 C35 -179.3(3) .
C33 C34 C35 C36 1.8(6) .
C33 C34 C35 Cl7 -177.8(3) .
C34 C35 C36 C37 -1.5(6) .
Cl7 C35 C36 C37 178.1(3) .
C35 C36 C37 C38 -0.2(6) .
C35 C36 C37 Cl8 -178.0(3) .
C36 C37 C38 C33 1.6(6) .
Cl8 C37 C38 C33 179.4(3) .
C34 C33 C38 C37 -1.3(5) .
C32 C33 C38 C37 177.6(3) .
Dy1 O9 C39 O10 18.4(7) .
Dy1 O9 C39 C40 -161.6(3) .
Co1 O10 C39 O9 6.9(4) .
Co1 O10 C39 C40 -173.13(18) .
O9 C39 C40 C41 1.9(4) .
O10 C39 C40 C41 -178.1(3) .
O9 C39 C40 C45 -178.3(3) .
O10 C39 C40 C45 1.8(4) .
C45 C40 C41 C42 0.0(5) .
C39 C40 C41 C42 179.8(3) .
C40 C41 C42 C43 -1.1(5) .
C40 C41 C42 Cl9 178.7(2) .
C41 C42 C43 C44 1.0(5) .
Cl9 C42 C43 C44 -178.8(3) .
C42 C43 C44 C45 0.2(5) .
C42 C43 C44 Cl10 -179.8(3) .
C43 C44 C45 C40 -1.3(5) .
Cl10 C44 C45 C40 178.7(2) .
C41 C40 C45 C44 1.2(5) .
C39 C40 C45 C44 -178.6(3) .
